data_8103884
loop_
_publ_author_name
'Sitar, J.'
'Lachgar, A.'
'Meyer, H.J.'

_publ_section_title
;
 Crystal Structure of dirubidium dicopper octadecachlorohexaniobate(4-),
 Rb2 Cu2 (Nb6 Cl18)
;
_journal_name_full 'Zeitschrift fuer Kristallographie (149,1979-)'
_journal_page_first 395
_journal_page_last 395
_journal_volume 211
_journal_year 1996
_chemical_formula_sum 'Cl18 Cu2 Nb6 Rb2'
_chemical_name_systematic 'Rb2 Cu2 (Nb6 Cl18)'
_space_group_IT_number 2
_symmetry_space_group_name_Hall '-P 1'
_symmetry_space_group_name_H-M 'P -1'
_cell_angle_alpha 119.71
_cell_angle_beta 95.5
_cell_angle_gamma 105.76
_cell_formula_units_Z 1
_cell_length_a 9.247
_cell_length_b 9.28
_cell_length_c 9.282
_cell_volume 639.993
_citation_journal_id_ASTM ZEKRDZ
_cod_data_source_file Sitar_ZEKRDZ_1996_1895.cif
_cod_data_source_block Cl18Cu2Nb6Rb2
_cod_original_cell_volume 639.9929
_cod_database_code 8103884

loop_
_symmetry_equiv_pos_as_xyz
x,y,z
-x,-y,-z

loop_
_atom_site_label
_atom_site_type_symbol
_atom_site_fract_x
_atom_site_fract_y
_atom_site_fract_z
_atom_site_occupancy
_atom_site_U_iso_or_equiv
Cl6 Cl-1 0.6679 0.6746 1.1726 1 0.0
Cl1 Cl-1 0.3258 -0.0979 0.5516 1 0.0
Cl3 Cl-1 0.3257 1.1758 0.4027 1 0.0
Cl2 Cl-1 0.0062 0.147 0.9216 1 0.0
Cl8 Cl-1 0.3253 1.0561 0.9609 1 0.0
Nb1 Nb+2 0.14082 0.25437 0.57576 1 0.0
Cl5 Cl-1 -0.0013 0.2743 0.3526 1 0.0
Cl7 Cl-1 0.3075 0.7587 0.1496 1 0.0
Cu1 Cu+1 0.3711 0.81297 -0.05417 1 0.0
Cl9 Cl-1 0.3255 0.5729 0.6676 1 0.0
Nb2 Nb+2 0.14227 0.02087 0.70127 1 0.0
Cl4 Cl-1 -0.0057 0.5784 0.2274 1 0.0
Nb3 Nb+2 0.1363 0.89443 0.34184 1 0.0
Rb1 Rb+1 0.6623 0.52553 0.7375 1 0.0
